data_7025147
loop_
_publ_author_name
'Shiga, Takuya'
'Newton, Graham N.'
'Mathieson, Jennifer S.'
'Tetsuka, Tamaki'
'Nihei, Masayuki'
'Cronin, Leroy'
'Oshio, Hiroki'

_publ_section_title
;
 Ferromagnetically coupled chiral cyanide-bridged {Ni6Fe4} cages
;
_journal_issue 20
_journal_name_full 'Dalton Transactions'
_journal_page_first 4730
_journal_paper_doi 10.1039/b925399h
_journal_volume 39
_journal_year 2010
_chemical_absolute_configuration rmad
_chemical_formula_moiety 'C56 H56 Cl2 N8 Ni2, C28 H28 Cl2 N4 Ni, 3(C H4 O), 2(Cl)'
_chemical_formula_sum 'C87 H96 Cl6 N12 Ni3 O3'
_chemical_formula_weight 1746.53
_chemical_name_systematic
;
?
;
_space_group_IT_number 1
_symmetry_cell_setting triclinic
_symmetry_space_group_name_Hall 'P 1'
_symmetry_space_group_name_H-M 'P 1'
_atom_sites_solution_hydrogens geom
_atom_sites_solution_primary direct
_atom_sites_solution_secondary difmap
_audit_creation_method SHELXL-97
_cell_angle_alpha 107.701(2)
_cell_angle_beta 107.261(2)
_cell_angle_gamma 99.251(2)
_cell_formula_units_Z 1
_cell_length_a 10.3057(17)
_cell_length_b 14.806(2)
_cell_length_c 15.877(3)
_cell_measurement_reflns_used 968
_cell_measurement_temperature 200(2)
_cell_measurement_theta_max 23.233
_cell_measurement_theta_min 3.7925
_cell_volume 2118.4(6)
_computing_cell_refinement 'Bruker SMART'
_computing_data_collection 'Bruker SMART'
_computing_data_reduction 'Bruker SAINT'
_computing_molecular_graphics 'Bruker SHELXTL'
_computing_publication_material 'Bruker SHELXTL'
_computing_structure_refinement 'Bruker SHELXTL'
_computing_structure_solution 'Bruker SHELXTL'
_diffrn_ambient_temperature 200(2)
_diffrn_detector_area_resol_mean 8.366
_diffrn_measured_fraction_theta_full 0.971
_diffrn_measured_fraction_theta_max 0.971
_diffrn_measurement_device_type 'CCD area detector'
_diffrn_measurement_method 'phi and omega scans'
_diffrn_radiation_monochromator graphite
_diffrn_radiation_source 'sealed tube'
_diffrn_radiation_type MoK\a
_diffrn_radiation_wavelength 0.71073
_diffrn_reflns_av_R_equivalents 0.0143
_diffrn_reflns_av_sigmaI/netI 0.0261
_diffrn_reflns_limit_h_max 8
_diffrn_reflns_limit_h_min -11
_diffrn_reflns_limit_k_max 16
_diffrn_reflns_limit_k_min -14
_diffrn_reflns_limit_l_max 17
_diffrn_reflns_limit_l_min -17
_diffrn_reflns_number 8735
_diffrn_reflns_theta_full 23.27
_diffrn_reflns_theta_max 23.27
_diffrn_reflns_theta_min 2.26
_exptl_absorpt_coefficient_mu 0.905
_exptl_absorpt_correction_T_max 0.7605
_exptl_absorpt_correction_T_min 0.7135
_exptl_absorpt_correction_type empirical
_exptl_absorpt_process_details SADABS
_exptl_crystal_colour Green
_exptl_crystal_density_diffrn 1.369
_exptl_crystal_density_method 'not measured'
_exptl_crystal_description Blocks
_exptl_crystal_F_000 912
_exptl_crystal_size_max 0.40
_exptl_crystal_size_mid 0.40
_exptl_crystal_size_min 0.32
_refine_diff_density_max 0.500
_refine_diff_density_min -0.250
_refine_diff_density_rms 0.044
_refine_ls_abs_structure_details 'Flack H D (1983), Acta Cryst. A39, 876-881'
_refine_ls_abs_structure_Flack 0.010(8)
_refine_ls_extinction_method none
_refine_ls_goodness_of_fit_ref 1.016
_refine_ls_hydrogen_treatment constr
_refine_ls_matrix_type full
_refine_ls_number_parameters 1010
_refine_ls_number_reflns 7157
_refine_ls_number_restraints 3
_refine_ls_restrained_S_all 1.016
_refine_ls_R_factor_all 0.0276
_refine_ls_R_factor_gt 0.0269
_refine_ls_shift/su_max 0.001
_refine_ls_shift/su_mean 0.000
_refine_ls_structure_factor_coef Fsqd
_refine_ls_weighting_details 'calc w=1/[\s^2^(Fo^2^)+(0.0531P)^2^+0.0000P] where P=(Fo^2^+2Fc^2^)/3'
_refine_ls_weighting_scheme calc
_refine_ls_wR_factor_gt 0.0704
_refine_ls_wR_factor_ref 0.0709
_reflns_number_gt 6978
_reflns_number_total 7157
_reflns_threshold_expression >2\s(I)
_cod_data_source_file b925399h.txt
_cod_data_source_block 1R
_cod_depositor_comments
;
The following automatic conversions were performed:

'_symmetry_cell_setting' value 'Triclinic' changed to 'triclinic'
according to /home/saulius/struct/CIF-dictionaries/cif_core.dic
dictionary named 'cif_core.dic' version 2.4.2 from
2011-04-26.

'_exptl_absorpt_correction_type' value 'Empirical'
changed to 'empirical' according to
/home/saulius/struct/CIF-dictionaries/cif_core.dic dictionary named
'cif_core.dic' version 2.4.2 from 2011-04-26.

Automatic conversion script
Id: cif_fix_values 1891 2012-01-12 08:04:46Z andrius 
;
_cod_original_cell_volume 2118.6(6)
_cod_database_code 7025147

loop_
_symmetry_equiv_pos_as_xyz
'x, y, z'

loop_
_atom_site_label
_atom_site_type_symbol
_atom_site_fract_x
_atom_site_fract_y
_atom_site_fract_z
_atom_site_U_iso_or_equiv
_atom_site_adp_type
_atom_site_occupancy
_atom_site_symmetry_multiplicity
_atom_site_calc_flag
_atom_site_refinement_flags
Ni1 Ni 0.77863(4) 0.54735(3) 0.81967(3) 0.02588(12) Uani 1 1 d .
Ni2 Ni 0.56264(4) 0.33639(3) 0.83123(3) 0.02594(12) Uani 1 1 d .
Ni3 Ni 0.87854(5) 0.86395(3) 0.51902(3) 0.02871(13) Uani 1 1 d .
C1 C 0.6010(5) 0.4393(3) 0.6034(3) 0.0420(11) Uani 1 1 d .
H1 H 0.6098 0.3805 0.6112 0.050 Uiso 1 1 calc R
C2 C 0.5296(6) 0.4357(4) 0.5137(3) 0.0566(15) Uani 1 1 d .
H2 H 0.4921 0.3759 0.4622 0.068 Uiso 1 1 calc R
C3 C 0.5147(7) 0.5219(4) 0.5013(3) 0.0706(19) Uani 1 1 d .
H3 H 0.4648 0.5215 0.4418 0.085 Uiso 1 1 calc R
C4 C 0.5751(5) 0.6082(4) 0.5788(3) 0.0518(13) Uani 1 1 d .
H4 H 0.5682 0.6676 0.5718 0.062 Uiso 1 1 calc R
C5 C 0.6455(4) 0.6078(3) 0.6665(3) 0.0333(10) Uani 1 1 d .
C6 C 0.7068(4) 0.6974(3) 0.7524(3) 0.0306(9) Uani 1 1 d .
H6 H 0.7005 0.7582 0.7490 0.037 Uiso 1 1 calc R
C7 C 0.8210(4) 0.7795(3) 0.9207(3) 0.0313(9) Uani 1 1 d .
H7 H 0.7903 0.7595 0.9667 0.038 Uiso 1 1 calc R
C8 C 0.7628(5) 0.8666(3) 0.9121(3) 0.0421(11) Uani 1 1 d .
H8A H 0.7923 0.8894 0.8685 0.063 Uiso 1 1 calc R
H8B H 0.7982 0.9192 0.9734 0.063 Uiso 1 1 calc R
H8C H 0.6614 0.8459 0.8892 0.063 Uiso 1 1 calc R
C9 C 0.9812(4) 0.8133(3) 0.9622(3) 0.0300(9) Uani 1 1 d .
C10 C 1.0513(5) 0.8425(3) 1.0579(3) 0.0413(11) Uani 1 1 d .
H10 H 1.0000 0.8378 1.0965 0.050 Uiso 1 1 calc R
C11 C 1.1948(5) 0.8786(4) 1.0982(4) 0.0553(13) Uani 1 1 d .
H11 H 1.2406 0.8988 1.1636 0.066 Uiso 1 1 calc R
C12 C 1.2714(5) 0.8851(4) 1.0417(4) 0.0568(14) Uani 1 1 d .
H12 H 1.3695 0.9077 1.0686 0.068 Uiso 1 1 calc R
C13 C 1.2030(5) 0.8581(4) 0.9454(3) 0.0481(12) Uani 1 1 d .
H13 H 1.2548 0.8641 0.9074 0.058 Uiso 1 1 calc R
C14 C 1.0581(5) 0.8222(3) 0.9052(3) 0.0387(10) Uani 1 1 d .
H14 H 1.0119 0.8039 0.8401 0.046 Uiso 1 1 calc R
C15 C 0.8929(5) 0.6011(3) 1.0378(3) 0.0367(10) Uani 1 1 d .
H15 H 0.7999 0.5927 1.0347 0.044 Uiso 1 1 calc R
C16 C 0.9994(6) 0.6255(3) 1.1250(3) 0.0490(12) Uani 1 1 d .
H16 H 0.9780 0.6351 1.1794 0.059 Uiso 1 1 calc R
C17 C 1.1350(6) 0.6353(4) 1.1306(3) 0.0566(14) Uani 1 1 d .
H17 H 1.2069 0.6481 1.1880 0.068 Uiso 1 1 calc R
C18 C 1.1642(5) 0.6260(3) 1.0493(3) 0.0479(12) Uani 1 1 d .
H18 H 1.2569 0.6346 1.0518 0.057 Uiso 1 1 calc R
C19 C 1.0552(5) 0.6039(3) 0.9649(3) 0.0343(10) Uani 1 1 d .
C20 C 1.0773(4) 0.5976(3) 0.8767(3) 0.0342(10) Uani 1 1 d .
H20 H 1.1687 0.6130 0.8772 0.041 Uiso 1 1 calc R
C21 C 0.9910(5) 0.5650(3) 0.7086(3) 0.0380(10) Uani 1 1 d .
H21 H 0.9153 0.5873 0.6738 0.046 Uiso 1 1 calc R
C22 C 0.9664(6) 0.4572(3) 0.6502(4) 0.0590(15) Uani 1 1 d .
H22A H 1.0442 0.4346 0.6784 0.088 Uiso 1 1 calc R
H22B H 0.9587 0.4500 0.5866 0.088 Uiso 1 1 calc R
H22C H 0.8805 0.4189 0.6486 0.088 Uiso 1 1 calc R
C23 C 1.1298(5) 0.6300(3) 0.7201(3) 0.0339(10) Uani 1 1 d .
C24 C 1.1301(5) 0.7158(3) 0.7020(3) 0.0385(10) Uani 1 1 d .
H24 H 1.0460 0.7327 0.6834 0.046 Uiso 1 1 calc R
C25 C 1.2549(5) 0.7764(4) 0.7115(4) 0.0516(13) Uani 1 1 d .
H25 H 1.2542 0.8334 0.6983 0.062 Uiso 1 1 calc R
C26 C 1.3770(5) 0.7531(4) 0.7398(4) 0.0646(17) Uani 1 1 d .
H26 H 1.4605 0.7944 0.7464 0.078 Uiso 1 1 calc R
C27 C 1.3799(5) 0.6692(4) 0.7589(4) 0.0656(17) Uani 1 1 d .
H27 H 1.4651 0.6539 0.7789 0.079 Uiso 1 1 calc R
C28 C 1.2558(5) 0.6074(4) 0.7483(4) 0.0495(12) Uani 1 1 d .
H28 H 1.2575 0.5499 0.7603 0.059 Uiso 1 1 calc R
C29 C 0.3409(5) 0.3559(3) 0.6600(3) 0.0342(10) Uani 1 1 d .
H29 H 0.3725 0.4237 0.6935 0.041 Uiso 1 1 calc R
C30 C 0.2338(5) 0.3200(3) 0.5726(3) 0.0397(10) Uani 1 1 d .
H30 H 0.1942 0.3630 0.5479 0.048 Uiso 1 1 calc R
C31 C 0.1855(5) 0.2206(4) 0.5219(3) 0.0446(12) Uani 1 1 d .
H31 H 0.1144 0.1948 0.4619 0.053 Uiso 1 1 calc R
C32 C 0.2450(5) 0.1598(3) 0.5622(3) 0.0441(11) Uani 1 1 d .
H32 H 0.2124 0.0918 0.5304 0.053 Uiso 1 1 calc R
C33 C 0.3542(4) 0.2006(3) 0.6506(3) 0.0324(9) Uani 1 1 d .
C34 C 0.4283(4) 0.1410(3) 0.6942(3) 0.0328(9) Uani 1 1 d .
H34 H 0.4007 0.0728 0.6634 0.039 Uiso 1 1 calc R
C35 C 0.6166(5) 0.1225(3) 0.8133(3) 0.0345(9) Uani 1 1 d .
H35 H 0.7156 0.1566 0.8296 0.041 Uiso 1 1 calc R
C36 C 0.5892(6) 0.0180(3) 0.7442(3) 0.0483(12) Uani 1 1 d .
H36A H 0.4956 -0.0198 0.7309 0.073 Uiso 1 1 calc R
H36B H 0.6571 -0.0122 0.7719 0.073 Uiso 1 1 calc R
H36C H 0.5975 0.0201 0.6861 0.073 Uiso 1 1 calc R
C37 C 0.6018(5) 0.1189(3) 0.9047(3) 0.0347(10) Uani 1 1 d .
C38 C 0.7200(6) 0.1318(4) 0.9803(3) 0.0519(12) Uani 1 1 d .
H38 H 0.8088 0.1466 0.9765 0.062 Uiso 1 1 calc R
C39 C 0.7086(7) 0.1231(4) 1.0622(4) 0.0643(15) Uani 1 1 d .
H39 H 0.7891 0.1329 1.1137 0.077 Uiso 1 1 calc R
C40 C 0.5771(7) 0.1000(4) 1.0667(4) 0.0686(17) Uani 1 1 d .
H40 H 0.5688 0.0927 1.1212 0.082 Uiso 1 1 calc R
C41 C 0.4585(7) 0.0876(4) 0.9926(4) 0.0616(15) Uani 1 1 d .
H41 H 0.3701 0.0737 0.9971 0.074 Uiso 1 1 calc R
C42 C 0.4708(5) 0.0960(3) 0.9102(3) 0.0449(11) Uani 1 1 d .
H42 H 0.3901 0.0860 0.8587 0.054 Uiso 1 1 calc R
C43 C 0.8426(4) 0.3694(3) 0.9948(3) 0.0321(9) Uani 1 1 d .
H43 H 0.8865 0.3637 0.9508 0.039 Uiso 1 1 calc R
C44 C 0.9239(5) 0.3869(4) 1.0876(3) 0.0488(12) Uani 1 1 d .
H44 H 1.0204 0.3932 1.1057 0.059 Uiso 1 1 calc R
C45 C 0.8592(6) 0.3949(4) 1.1526(3) 0.0627(15) Uani 1 1 d .
H45 H 0.9111 0.4061 1.2155 0.075 Uiso 1 1 calc R
C46 C 0.7163(6) 0.3861(4) 1.1234(3) 0.0569(14) Uani 1 1 d .
H46 H 0.6705 0.3932 1.1665 0.068 Uiso 1 1 calc R
C47 C 0.6427(5) 0.3665(3) 1.0291(3) 0.0363(10) Uani 1 1 d .
C48 C 0.4894(5) 0.3498(3) 0.9922(3) 0.0353(10) Uani 1 1 d .
H48 H 0.4401 0.3542 1.0331 0.042 Uiso 1 1 calc R
C49 C 0.2681(5) 0.3129(3) 0.8668(3) 0.0380(10) Uani 1 1 d .
H49 H 0.2362 0.2862 0.7973 0.046 Uiso 1 1 calc R
C50 C 0.2333(5) 0.4101(4) 0.8953(4) 0.0571(14) Uani 1 1 d .
H50A H 0.2613 0.4379 0.9631 0.086 Uiso 1 1 calc R
H50B H 0.1334 0.3998 0.8660 0.086 Uiso 1 1 calc R
H50C H 0.2831 0.4545 0.8748 0.086 Uiso 1 1 calc R
C51 C 0.1920(4) 0.2362(3) 0.8952(3) 0.0341(10) Uani 1 1 d .
C52 C 0.1423(5) 0.1388(3) 0.8340(3) 0.0486(12) Uani 1 1 d .
H52 H 0.1497 0.1212 0.7745 0.058 Uiso 1 1 calc R
C53 C 0.0800(5) 0.0656(4) 0.8613(4) 0.0580(14) Uani 1 1 d .
H53 H 0.0473 -0.0002 0.8203 0.070 Uiso 1 1 calc R
C54 C 0.0683(6) 0.0926(4) 0.9485(5) 0.0629(15) Uani 1 1 d .
H54 H 0.0274 0.0448 0.9668 0.075 Uiso 1 1 calc R
C55 C 0.1157(5) 0.1885(4) 1.0087(4) 0.0526(13) Uani 1 1 d .
H55 H 0.1080 0.2058 1.0681 0.063 Uiso 1 1 calc R
C56 C 0.1759(5) 0.2614(3) 0.9821(3) 0.0432(11) Uani 1 1 d .
H56 H 0.2053 0.3271 1.0229 0.052 Uiso 1 1 calc R
C57 C 0.9983(6) 0.6869(3) 0.4727(3) 0.0443(11) Uani 1 1 d .
H57 H 1.0873 0.7320 0.5051 0.053 Uiso 1 1 calc R
C58 C 0.9890(7) 0.5873(4) 0.4365(4) 0.0580(14) Uani 1 1 d .
H58 H 1.0704 0.5659 0.4454 0.070 Uiso 1 1 calc R
C59 C 0.8584(7) 0.5207(4) 0.3874(4) 0.0645(16) Uani 1 1 d .
H59 H 0.8497 0.4535 0.3631 0.077 Uiso 1 1 calc R
C60 C 0.7411(7) 0.5546(3) 0.3747(3) 0.0566(14) Uani 1 1 d .
H60 H 0.6515 0.5106 0.3410 0.068 Uiso 1 1 calc R
C61 C 0.7567(5) 0.6545(3) 0.4122(3) 0.0410(11) Uani 1 1 d .
C62 C 0.6359(5) 0.6969(3) 0.4073(3) 0.0424(11) Uani 1 1 d .
H62 H 0.5440 0.6560 0.3749 0.051 Uiso 1 1 calc R
C63 C 0.5391(5) 0.8302(4) 0.4551(3) 0.0438(11) Uani 1 1 d .
H63 H 0.5638 0.8662 0.5232 0.053 Uiso 1 1 calc R
C64 C 0.3958(6) 0.7550(4) 0.4209(4) 0.0686(16) Uani 1 1 d .
H64A H 0.3684 0.7157 0.3547 0.103 Uiso 1 1 calc R
H64B H 0.3261 0.7890 0.4296 0.103 Uiso 1 1 calc R
H64C H 0.4030 0.7130 0.4568 0.103 Uiso 1 1 calc R
C65 C 0.5254(5) 0.9056(3) 0.4095(3) 0.0403(11) Uani 1 1 d .
C66 C 0.4857(5) 0.9872(4) 0.4503(3) 0.0516(13) Uani 1 1 d .
H66 H 0.4703 0.9960 0.5067 0.062 Uiso 1 1 calc R
C67 C 0.4681(6) 1.0566(4) 0.4088(4) 0.0651(15) Uani 1 1 d .
H67 H 0.4384 1.1105 0.4362 0.078 Uiso 1 1 calc R
C68 C 0.4950(6) 1.0448(4) 0.3263(4) 0.0608(14) Uani 1 1 d .
H68 H 0.4881 1.0924 0.2995 0.073 Uiso 1 1 calc R
C69 C 0.5314(5) 0.9640(4) 0.2849(3) 0.0549(13) Uani 1 1 d .
H69 H 0.5472 0.9556 0.2287 0.066 Uiso 1 1 calc R
C70 C 0.5456(5) 0.8930(4) 0.3250(3) 0.0458(11) Uani 1 1 d .
H70 H 0.5686 0.8370 0.2948 0.055 Uiso 1 1 calc R
C71 C 0.8409(5) 1.0581(3) 0.6338(3) 0.0355(10) Uani 1 1 d .
H71 H 0.8416 1.0317 0.6801 0.043 Uiso 1 1 calc R
C72 C 0.8258(5) 1.1516(3) 0.6496(3) 0.0461(12) Uani 1 1 d .
H72 H 0.8173 1.1875 0.7060 0.055 Uiso 1 1 calc R
C73 C 0.8231(6) 1.1916(3) 0.5826(4) 0.0488(12) Uani 1 1 d .
H73 H 0.8110 1.2543 0.5920 0.059 Uiso 1 1 calc R
C74 C 0.8388(5) 1.1367(3) 0.4997(3) 0.0419(11) Uani 1 1 d .
H74 H 0.8381 1.1623 0.4529 0.050 Uiso 1 1 calc R
C75 C 0.8555(4) 1.0431(3) 0.4884(3) 0.0323(9) Uani 1 1 d .
C76 C 0.8801(5) 0.9827(3) 0.4071(3) 0.0359(10) Uani 1 1 d .
H76 H 0.8864 1.0060 0.3599 0.043 Uiso 1 1 calc R
C77 C 0.9250(5) 0.8355(3) 0.3208(3) 0.0373(10) Uani 1 1 d .
H77 H 0.9402 0.7765 0.3335 0.045 Uiso 1 1 calc R
C78 C 1.0641(5) 0.8891(4) 0.3192(3) 0.0463(11) Uani 1 1 d .
H78A H 1.0514 0.9442 0.3011 0.069 Uiso 1 1 calc R
H78B H 1.0917 0.8444 0.2743 0.069 Uiso 1 1 calc R
H78C H 1.1364 0.9120 0.3814 0.069 Uiso 1 1 calc R
C79 C 0.8007(5) 0.8005(3) 0.2282(3) 0.0380(10) Uani 1 1 d .
C80 C 0.7083(6) 0.7064(3) 0.1938(3) 0.0501(13) Uani 1 1 d .
H80 H 0.7261 0.6656 0.2277 0.060 Uiso 1 1 calc R
C81 C 0.5912(6) 0.6724(4) 0.1106(4) 0.0610(15) Uani 1 1 d .
H81 H 0.5316 0.6092 0.0890 0.073 Uiso 1 1 calc R
C82 C 0.5629(6) 0.7320(5) 0.0600(4) 0.0630(16) Uani 1 1 d .
H82 H 0.4843 0.7094 0.0039 0.076 Uiso 1 1 calc R
C83 C 0.6515(5) 0.8253(4) 0.0929(3) 0.0518(13) Uani 1 1 d .
H83 H 0.6314 0.8661 0.0592 0.062 Uiso 1 1 calc R
C84 C 0.7707(5) 0.8594(3) 0.1757(3) 0.0416(11) Uani 1 1 d .
H84 H 0.8308 0.9222 0.1962 0.050 Uiso 1 1 calc R
N1 N 0.6583(4) 0.5228(2) 0.6796(2) 0.0305(8) Uani 1 1 d .
N2 N 0.7690(3) 0.6914(2) 0.8319(2) 0.0253(7) Uani 1 1 d .
N3 N 0.9188(4) 0.5893(2) 0.9582(2) 0.0291(8) Uani 1 1 d .
N4 N 0.9726(4) 0.5712(2) 0.7995(2) 0.0298(8) Uani 1 1 d .
N5 N 0.4013(4) 0.2987(2) 0.6986(2) 0.0288(8) Uani 1 1 d .
N6 N 0.5296(4) 0.1810(2) 0.7734(2) 0.0304(8) Uani 1 1 d .
N7 N 0.7048(4) 0.3602(2) 0.9655(2) 0.0277(8) Uani 1 1 d .
N8 N 0.4233(4) 0.3293(2) 0.9040(2) 0.0304(8) Uani 1 1 d .
N9 N 0.8855(4) 0.7200(2) 0.4627(2) 0.0350(9) Uani 1 1 d .
N10 N 0.6568(4) 0.7876(3) 0.4467(2) 0.0332(8) Uani 1 1 d .
N11 N 0.8545(3) 1.0040(2) 0.5551(2) 0.0277(8) Uani 1 1 d .
N12 N 0.8928(4) 0.8973(2) 0.4013(2) 0.0309(8) Uani 1 1 d .
Cl1 Cl 0.57803(10) 0.51362(7) 0.86607(7) 0.0294(2) Uani 1 1 d .
Cl2 Cl 0.75729(10) 0.36945(7) 0.77838(7) 0.0305(2) Uani 1 1 d .
Cl3 Cl 0.84270(11) 0.83975(7) 0.65570(7) 0.0365(2) Uani 1 1 d .
Cl4 Cl 1.13414(11) 0.93315(8) 0.59176(8) 0.0424(3) Uani 1 1 d .
Cl5 Cl 0.38478(16) 0.49872(10) 0.18551(10) 0.0661(4) Uani 1 1 d .
Cl6 Cl -0.1336(2) 0.26723(12) 0.34389(13) 0.0867(5) Uani 1 1 d .
C1S C 0.0929(9) 0.1208(5) 0.2402(6) 0.104(3) Uani 1 1 d .
H1S1 H 0.0637 0.1509 0.1946 0.156 Uiso 1 1 calc R
H1S2 H 0.1172 0.0622 0.2114 0.156 Uiso 1 1 calc R
H1S3 H 0.1736 0.1662 0.2938 0.156 Uiso 1 1 calc R
O2S O 0.5559(11) 0.2917(9) 0.3258(7) 0.229(5) Uani 1 1 d .
H2S H 0.6350 0.2985 0.3233 0.343 Uiso 1 1 calc R
C3S C 0.1806(9) 0.3938(6) 0.3207(9) 0.186(7) Uani 1 1 d .
H3S1 H 0.2501 0.3615 0.3078 0.278 Uiso 1 1 calc R
H3S2 H 0.0885 0.3550 0.2747 0.278 Uiso 1 1 calc R
H3S3 H 0.1827 0.4009 0.3833 0.278 Uiso 1 1 calc R
O1S O -0.0192(5) 0.0959(3) 0.2706(3) 0.0747(11) Uani 1 1 d .
H1S H -0.0486 0.1441 0.2872 0.112 Uiso 1 1 calc R
C2S C 0.4517(13) 0.2680(7) 0.2319(6) 0.136(4) Uani 1 1 d .
H2S1 H 0.3798 0.3007 0.2375 0.204 Uiso 1 1 calc R
H2S2 H 0.4097 0.1980 0.2024 0.204 Uiso 1 1 calc R
H2S3 H 0.4969 0.2895 0.1939 0.204 Uiso 1 1 calc R
O3S O 0.2127(6) 0.4948(5) 0.3147(4) 0.127(2) Uani 1 1 d .
H3S H 0.2519 0.4936 0.2764 0.190 Uiso 1 1 calc R

loop_
_atom_site_aniso_label
_atom_site_aniso_U_11
_atom_site_aniso_U_22
_atom_site_aniso_U_33
_atom_site_aniso_U_23
_atom_site_aniso_U_13
_atom_site_aniso_U_12
Ni1 0.0250(3) 0.0240(3) 0.0277(3) 0.0080(2) 0.0107(2) 0.0055(2)
Ni2 0.0259(3) 0.0247(3) 0.0275(2) 0.0099(2) 0.0101(2) 0.0066(2)
Ni3 0.0332(3) 0.0242(3) 0.0280(2) 0.0094(2) 0.0097(2) 0.0096(2)
C1 0.046(3) 0.038(3) 0.037(2) 0.013(2) 0.014(2) 0.002(2)
C2 0.071(4) 0.047(3) 0.027(2) 0.004(2) 0.009(3) -0.009(3)
C3 0.088(4) 0.061(4) 0.032(3) 0.023(3) -0.009(3) -0.013(3)
C4 0.058(3) 0.048(3) 0.041(3) 0.027(2) 0.004(2) -0.002(2)
C5 0.027(2) 0.035(2) 0.037(2) 0.0162(19) 0.0125(19) 0.0012(18)
C6 0.025(2) 0.029(2) 0.040(2) 0.0150(19) 0.0140(19) 0.0060(17)
C7 0.032(2) 0.029(2) 0.032(2) 0.0102(18) 0.0125(19) 0.0043(17)
C8 0.041(3) 0.035(3) 0.054(3) 0.017(2) 0.019(2) 0.015(2)
C9 0.029(2) 0.0192(19) 0.037(2) 0.0038(17) 0.0122(19) 0.0073(16)
C10 0.040(3) 0.041(3) 0.039(2) 0.011(2) 0.014(2) 0.007(2)
C11 0.043(3) 0.062(3) 0.043(3) 0.011(2) 0.007(2) 0.005(2)
C12 0.030(3) 0.058(3) 0.060(3) 0.012(3) 0.003(3) 0.000(2)
C13 0.032(3) 0.054(3) 0.051(3) 0.013(2) 0.018(2) 0.001(2)
C14 0.034(3) 0.033(2) 0.041(2) 0.0050(19) 0.014(2) 0.0026(19)
C15 0.042(3) 0.031(2) 0.033(2) 0.0084(18) 0.013(2) 0.0084(19)
C16 0.060(4) 0.047(3) 0.035(2) 0.009(2) 0.016(2) 0.016(2)
C17 0.050(4) 0.073(4) 0.039(3) 0.019(3) 0.002(2) 0.025(3)
C18 0.034(3) 0.049(3) 0.048(3) 0.008(2) 0.005(2) 0.017(2)
C19 0.035(3) 0.029(2) 0.036(2) 0.0092(18) 0.010(2) 0.0123(18)
C20 0.022(2) 0.028(2) 0.052(3) 0.011(2) 0.015(2) 0.0099(18)
C21 0.035(3) 0.038(2) 0.045(2) 0.013(2) 0.022(2) 0.0093(19)
C22 0.066(4) 0.042(3) 0.067(3) 0.004(2) 0.049(3) -0.002(2)
C23 0.034(2) 0.033(2) 0.042(2) 0.016(2) 0.020(2) 0.0129(18)
C24 0.033(3) 0.048(3) 0.041(2) 0.023(2) 0.012(2) 0.018(2)
C25 0.047(3) 0.046(3) 0.066(3) 0.039(3) 0.011(3) 0.007(2)
C26 0.029(3) 0.084(4) 0.095(4) 0.066(4) 0.015(3) 0.003(3)
C27 0.026(3) 0.098(4) 0.111(5) 0.074(4) 0.035(3) 0.029(3)
C28 0.046(3) 0.058(3) 0.079(3) 0.047(3) 0.039(3) 0.028(2)
C29 0.036(2) 0.030(2) 0.038(2) 0.0145(19) 0.013(2) 0.0097(19)
C30 0.040(3) 0.051(3) 0.037(2) 0.024(2) 0.015(2) 0.019(2)
C31 0.036(3) 0.053(3) 0.040(2) 0.021(2) 0.006(2) 0.008(2)
C32 0.041(3) 0.037(2) 0.041(2) 0.009(2) 0.008(2) 0.000(2)
C33 0.029(2) 0.032(2) 0.033(2) 0.0107(19) 0.0125(19) 0.0023(17)
C34 0.032(2) 0.025(2) 0.038(2) 0.0087(18) 0.014(2) 0.0040(18)
C35 0.031(2) 0.030(2) 0.046(2) 0.0154(19) 0.016(2) 0.0093(18)
C36 0.061(4) 0.037(3) 0.054(3) 0.016(2) 0.026(3) 0.024(2)
C37 0.040(3) 0.024(2) 0.041(2) 0.0141(18) 0.013(2) 0.0132(18)
C38 0.052(3) 0.053(3) 0.053(3) 0.027(2) 0.014(3) 0.019(2)
C39 0.067(4) 0.077(4) 0.054(3) 0.040(3) 0.010(3) 0.027(3)
C40 0.104(5) 0.076(4) 0.055(3) 0.044(3) 0.042(4) 0.038(4)
C41 0.073(4) 0.067(4) 0.064(3) 0.039(3) 0.037(3) 0.019(3)
C42 0.046(3) 0.046(3) 0.052(3) 0.027(2) 0.021(2) 0.012(2)
C43 0.025(2) 0.034(2) 0.035(2) 0.0120(18) 0.0085(19) 0.0102(17)
C44 0.042(3) 0.060(3) 0.043(3) 0.017(2) 0.010(2) 0.025(2)
C45 0.049(3) 0.099(5) 0.034(3) 0.024(3) 0.005(3) 0.028(3)
C46 0.049(3) 0.088(4) 0.034(2) 0.020(3) 0.019(2) 0.018(3)
C47 0.038(3) 0.038(2) 0.031(2) 0.0111(19) 0.012(2) 0.0109(19)
C48 0.036(3) 0.043(2) 0.034(2) 0.0168(19) 0.019(2) 0.012(2)
C49 0.032(3) 0.048(3) 0.041(2) 0.021(2) 0.018(2) 0.013(2)
C50 0.046(3) 0.059(3) 0.095(4) 0.051(3) 0.036(3) 0.026(2)
C51 0.026(2) 0.033(2) 0.041(2) 0.0111(19) 0.012(2) 0.0067(18)
C52 0.033(3) 0.053(3) 0.045(3) 0.005(2) 0.009(2) 0.010(2)
C53 0.037(3) 0.034(3) 0.077(4) 0.011(3) 0.001(3) -0.002(2)
C54 0.044(3) 0.053(3) 0.087(4) 0.030(3) 0.024(3) -0.002(3)
C55 0.048(3) 0.056(3) 0.060(3) 0.025(3) 0.030(3) 0.006(2)
C56 0.039(3) 0.034(2) 0.056(3) 0.011(2) 0.025(2) 0.004(2)
C57 0.062(3) 0.038(3) 0.039(2) 0.015(2) 0.020(2) 0.023(2)
C58 0.078(4) 0.053(3) 0.055(3) 0.022(3) 0.028(3) 0.041(3)
C59 0.102(5) 0.038(3) 0.053(3) 0.014(3) 0.025(3) 0.032(3)
C60 0.084(4) 0.027(2) 0.048(3) 0.007(2) 0.022(3) 0.005(3)
C61 0.059(3) 0.035(2) 0.028(2) 0.0121(19) 0.015(2) 0.011(2)
C62 0.047(3) 0.036(3) 0.030(2) 0.010(2) 0.004(2) -0.002(2)
C63 0.035(3) 0.055(3) 0.041(2) 0.020(2) 0.011(2) 0.014(2)
C64 0.045(3) 0.082(4) 0.087(4) 0.047(4) 0.020(3) 0.015(3)
C65 0.029(2) 0.049(3) 0.036(2) 0.013(2) 0.0049(19) 0.013(2)
C66 0.057(3) 0.057(3) 0.040(3) 0.013(2) 0.018(2) 0.021(3)
C67 0.067(4) 0.053(3) 0.075(4) 0.020(3) 0.023(3) 0.031(3)
C68 0.063(4) 0.066(4) 0.063(3) 0.038(3) 0.015(3) 0.029(3)
C69 0.048(3) 0.076(4) 0.042(3) 0.026(3) 0.010(2) 0.025(3)
C70 0.041(3) 0.058(3) 0.036(2) 0.017(2) 0.006(2) 0.025(2)
C71 0.042(3) 0.030(2) 0.033(2) 0.0072(18) 0.015(2) 0.0107(19)
C72 0.063(3) 0.036(3) 0.043(3) 0.009(2) 0.028(2) 0.019(2)
C73 0.063(3) 0.025(2) 0.062(3) 0.011(2) 0.031(3) 0.016(2)
C74 0.047(3) 0.035(2) 0.052(3) 0.024(2) 0.020(2) 0.016(2)
C75 0.030(2) 0.028(2) 0.034(2) 0.0113(18) 0.0075(19) 0.0056(17)
C76 0.039(3) 0.036(3) 0.036(2) 0.0177(19) 0.013(2) 0.0111(19)
C77 0.049(3) 0.036(2) 0.033(2) 0.0119(19) 0.020(2) 0.019(2)
C78 0.043(3) 0.059(3) 0.039(2) 0.014(2) 0.019(2) 0.018(2)
C79 0.044(3) 0.040(3) 0.032(2) 0.0078(19) 0.021(2) 0.012(2)
C80 0.064(3) 0.039(3) 0.046(3) 0.004(2) 0.034(3) 0.007(2)
C81 0.050(3) 0.056(3) 0.054(3) -0.004(3) 0.024(3) -0.004(3)
C82 0.039(3) 0.090(4) 0.037(3) -0.002(3) 0.014(2) 0.010(3)
C83 0.049(3) 0.078(4) 0.038(3) 0.025(3) 0.024(2) 0.020(3)
C84 0.038(3) 0.052(3) 0.037(2) 0.014(2) 0.020(2) 0.012(2)
N1 0.0246(19) 0.034(2) 0.0282(17) 0.0079(15) 0.0114(15) 0.0013(15)
N2 0.0188(17) 0.0279(18) 0.0321(19) 0.0123(15) 0.0118(15) 0.0069(14)
N3 0.029(2) 0.0242(18) 0.0331(19) 0.0095(15) 0.0109(16) 0.0085(14)
N4 0.0254(19) 0.0267(18) 0.042(2) 0.0120(15) 0.0173(18) 0.0106(14)
N5 0.031(2) 0.032(2) 0.0275(17) 0.0109(15) 0.0151(15) 0.0103(15)
N6 0.031(2) 0.0259(18) 0.0329(19) 0.0098(15) 0.0130(18) 0.0047(15)
N7 0.030(2) 0.0252(17) 0.0258(17) 0.0086(14) 0.0077(16) 0.0077(14)
N8 0.031(2) 0.0297(18) 0.0344(19) 0.0134(15) 0.0150(17) 0.0096(15)
N9 0.049(2) 0.030(2) 0.0292(18) 0.0095(16) 0.0177(18) 0.0154(18)
N10 0.034(2) 0.035(2) 0.0265(17) 0.0127(16) 0.0057(16) 0.0071(15)
N11 0.0299(19) 0.0262(18) 0.0266(17) 0.0081(15) 0.0105(15) 0.0097(14)
N12 0.036(2) 0.0288(19) 0.0285(17) 0.0100(15) 0.0113(16) 0.0118(15)
Cl1 0.0291(5) 0.0258(5) 0.0354(5) 0.0107(4) 0.0153(4) 0.0081(4)
Cl2 0.0340(6) 0.0249(5) 0.0362(5) 0.0102(4) 0.0182(5) 0.0094(4)
Cl3 0.0425(6) 0.0353(5) 0.0319(5) 0.0156(4) 0.0121(5) 0.0086(5)
Cl4 0.0348(6) 0.0393(6) 0.0498(6) 0.0214(5) 0.0074(5) 0.0076(5)
Cl5 0.0707(9) 0.0537(8) 0.0622(8) 0.0160(6) 0.0155(7) 0.0142(7)
Cl6 0.1236(15) 0.0741(10) 0.1077(13) 0.0578(10) 0.0680(12) 0.0501(10)
C1S 0.127(7) 0.077(5) 0.144(7) 0.053(5) 0.084(6) 0.034(4)
O2S 0.181(9) 0.219(10) 0.216(10) -0.034(8) 0.110(8) 0.027(8)
C3S 0.090(6) 0.057(5) 0.295(15) 0.066(7) -0.074(8) -0.005(4)
O1S 0.096(3) 0.055(2) 0.087(3) 0.036(2) 0.042(3) 0.022(2)
C2S 0.198(11) 0.096(6) 0.097(6) 0.046(5) 0.021(7) 0.040(7)
O3S 0.093(4) 0.154(6) 0.103(4) 0.015(4) 0.029(3) 0.032(4)

loop_
_atom_type_symbol
_atom_type_description
_atom_type_scat_dispersion_real
_atom_type_scat_dispersion_imag
_atom_type_scat_source
C C 0.0033 0.0016 'International Tables Vol C Tables 4.2.6.8 and 6.1.1.4'
H H 0.0000 0.0000 'International Tables Vol C Tables 4.2.6.8 and 6.1.1.4'
N N 0.0061 0.0033 'International Tables Vol C Tables 4.2.6.8 and 6.1.1.4'
O O 0.0106 0.0060 'International Tables Vol C Tables 4.2.6.8 and 6.1.1.4'
Cl Cl 0.1484 0.1585 'International Tables Vol C Tables 4.2.6.8 and 6.1.1.4'
Ni Ni 0.3393 1.1124 'International Tables Vol C Tables 4.2.6.8 and 6.1.1.4'

loop_
_geom_angle_atom_site_label_1
_geom_angle_atom_site_label_2
_geom_angle_atom_site_label_3
_geom_angle
N3 Ni1 N1 171.33(13)
N3 Ni1 N2 94.71(13)
N1 Ni1 N2 79.41(13)
N3 Ni1 N4 79.74(13)
N1 Ni1 N4 93.97(13)
N2 Ni1 N4 91.61(12)
N3 Ni1 Cl1 91.44(10)
N1 Ni1 Cl1 95.26(9)
N2 Ni1 Cl1 93.64(9)
N4 Ni1 Cl1 170.09(10)
N3 Ni1 Cl2 95.08(9)
N1 Ni1 Cl2 90.99(10)
N2 Ni1 Cl2 170.14(9)
N4 Ni1 Cl2 91.33(9)
Cl1 Ni1 Cl2 84.91(3)
N7 Ni2 N8 79.75(13)
N7 Ni2 N5 172.54(12)
N8 Ni2 N5 94.46(13)
N7 Ni2 N6 96.50(13)
N8 Ni2 N6 94.66(12)
N5 Ni2 N6 79.16(13)
N7 Ni2 Cl2 90.43(10)
N8 Ni2 Cl2 168.23(10)
N5 Ni2 Cl2 95.83(9)
N6 Ni2 Cl2 92.88(9)
N7 Ni2 Cl1 94.33(9)
N8 Ni2 Cl1 89.75(9)
N5 Ni2 Cl1 90.33(9)
N6 Ni2 Cl1 168.88(9)
Cl2 Ni2 Cl1 84.50(3)
N11 Ni3 N9 171.71(13)
N11 Ni3 N12 79.16(12)
N9 Ni3 N12 94.25(13)
N11 Ni3 N10 96.42(14)
N9 Ni3 N10 78.74(14)
N12 Ni3 N10 92.85(13)
N11 Ni3 Cl3 94.40(9)
N9 Ni3 Cl3 91.83(9)
N12 Ni3 Cl3 172.63(10)
N10 Ni3 Cl3 84.24(9)
N11 Ni3 Cl4 89.69(10)
N9 Ni3 Cl4 94.97(11)
N12 Ni3 Cl4 86.43(10)
N10 Ni3 Cl4 173.61(10)
Cl3 Ni3 Cl4 97.21(4)
N1 C1 C2 123.3(4)
C3 C2 C1 119.0(4)
C4 C3 C2 118.3(5)
C3 C4 C5 120.5(5)
N1 C5 C4 121.6(4)
N1 C5 C6 115.6(4)
C4 C5 C6 122.8(4)
N2 C6 C5 119.4(4)
N2 C7 C9 111.1(3)
N2 C7 C8 115.0(3)
C9 C7 C8 109.7(3)
C10 C9 C14 119.1(4)
C10 C9 C7 120.0(4)
C14 C9 C7 120.8(4)
C11 C10 C9 121.4(4)
C10 C11 C12 119.6(5)
C11 C12 C13 120.0(5)
C14 C13 C12 120.1(4)
C13 C14 C9 119.7(4)
N3 C15 C16 122.3(4)
C17 C16 C15 119.7(4)
C16 C17 C18 118.7(5)
C19 C18 C17 119.4(5)
N3 C19 C18 122.0(4)
N3 C19 C20 115.0(4)
C18 C19 C20 123.0(4)
N4 C20 C19 120.4(4)
N4 C21 C23 114.7(4)
N4 C21 C22 108.1(3)
C23 C21 C22 112.9(4)
C28 C23 C24 118.5(4)
C28 C23 C21 122.6(4)
C24 C23 C21 119.0(4)
C25 C24 C23 120.4(4)
C26 C25 C24 120.1(4)
C25 C26 C27 120.8(4)
C26 C27 C28 119.6(5)
C23 C28 C27 120.7(4)
N5 C29 C30 123.0(4)
C31 C30 C29 119.6(4)
C30 C31 C32 118.1(4)
C31 C32 C33 119.7(4)
N5 C33 C32 121.2(4)
N5 C33 C34 116.3(3)
C32 C33 C34 122.5(4)
N6 C34 C33 120.7(4)
N6 C35 C37 112.1(3)
N6 C35 C36 114.3(4)
C37 C35 C36 109.4(3)
C38 C37 C42 119.5(4)
C38 C37 C35 119.5(4)
C42 C37 C35 120.8(4)
C37 C38 C39 120.6(5)
C40 C39 C38 119.3(5)
C41 C40 C39 121.0(5)
C40 C41 C42 119.4(5)
C37 C42 C41 120.2(5)
N7 C43 C44 123.1(4)
C45 C44 C43 118.5(5)
C44 C45 C46 119.1(5)
C47 C46 C45 118.5(5)
N7 C47 C46 122.9(4)
N7 C47 C48 115.8(4)
C46 C47 C48 121.3(4)
N8 C48 C47 120.1(4)
N8 C49 C50 109.8(4)
N8 C49 C51 111.9(3)
C50 C49 C51 113.5(4)
C52 C51 C56 119.0(4)
C52 C51 C49 119.2(4)
C56 C51 C49 121.7(4)
C51 C52 C53 120.3(5)
C54 C53 C52 119.3(5)
C55 C54 C53 120.7(5)
C54 C55 C56 120.5(5)
C51 C56 C55 120.2(4)
N9 C57 C58 122.3(5)
C59 C58 C57 119.1(5)
C60 C59 C58 119.0(5)
C59 C60 C61 119.4(5)
N9 C61 C60 121.6(5)
N9 C61 C62 115.2(4)
C60 C61 C62 123.0(5)
N10 C62 C61 120.1(4)
N10 C63 C65 112.4(4)
N10 C63 C64 115.2(4)
C65 C63 C64 110.3(4)
C66 C65 C70 118.5(4)
C66 C65 C63 119.6(4)
C70 C65 C63 121.9(4)
C65 C66 C67 121.2(5)
C68 C67 C66 119.3(5)
C69 C68 C67 119.8(5)
C68 C69 C70 121.0(5)
C65 C70 C69 120.2(5)
N11 C71 C72 122.5(4)
C73 C72 C71 119.9(4)
C72 C73 C74 118.7(4)
C75 C74 C73 118.7(4)
N11 C75 C74 121.6(4)
N11 C75 C76 115.7(4)
C74 C75 C76 122.7(4)
N12 C76 C75 119.0(4)
N12 C77 C79 111.3(4)
N12 C77 C78 110.5(3)
C79 C77 C78 114.6(3)
C84 C79 C80 117.5(4)
C84 C79 C77 122.6(4)
C80 C79 C77 119.8(4)
C81 C80 C79 121.7(5)
C82 C81 C80 119.9(5)
C81 C82 C83 119.5(5)
C82 C83 C84 120.9(5)
C79 C84 C83 120.4(4)
C1 N1 C5 117.4(4)
C1 N1 Ni1 130.1(3)
C5 N1 Ni1 112.4(3)
C6 N2 C7 120.4(3)
C6 N2 Ni1 112.9(3)
C7 N2 Ni1 126.7(2)
C15 N3 C19 117.8(4)
C15 N3 Ni1 129.6(3)
C19 N3 Ni1 112.6(3)
C20 N4 C21 121.9(3)
C20 N4 Ni1 111.9(3)
C21 N4 Ni1 126.1(3)
C29 N5 C33 118.4(3)
C29 N5 Ni2 129.7(3)
C33 N5 Ni2 111.8(3)
C34 N6 C35 121.1(3)
C34 N6 Ni2 111.7(3)
C35 N6 Ni2 127.0(3)
C43 N7 C47 117.8(4)
C43 N7 Ni2 129.8(3)
C47 N7 Ni2 112.4(3)
C48 N8 C49 120.0(3)
C48 N8 Ni2 111.7(3)
C49 N8 Ni2 128.0(3)
C57 N9 C61 118.5(4)
C57 N9 Ni3 127.6(3)
C61 N9 Ni3 113.8(3)
C62 N10 C63 121.1(4)
C62 N10 Ni3 112.2(3)
C63 N10 Ni3 125.8(3)
C71 N11 C75 118.6(3)
C71 N11 Ni3 128.1(3)
C75 N11 Ni3 113.3(3)
C76 N12 C77 120.0(3)
C76 N12 Ni3 112.8(3)
C77 N12 Ni3 127.1(3)
Ni1 Cl1 Ni2 95.21(4)
Ni2 Cl2 Ni1 95.29(4)

loop_
_geom_bond_atom_site_label_1
_geom_bond_atom_site_label_2
_geom_bond_distance
Ni1 N3 2.075(3)
Ni1 N1 2.084(3)
Ni1 N2 2.104(3)
Ni1 N4 2.108(3)
Ni1 Cl1 2.4211(10)
Ni1 Cl2 2.4687(11)
Ni2 N7 2.083(3)
Ni2 N8 2.102(3)
Ni2 N5 2.103(3)
Ni2 N6 2.129(3)
Ni2 Cl2 2.4291(10)
Ni2 Cl1 2.4796(11)
Ni3 N11 2.053(3)
Ni3 N9 2.067(3)
Ni3 N12 2.112(3)
Ni3 N10 2.154(3)
Ni3 Cl3 2.4250(11)
Ni3 Cl4 2.4352(12)
C1 N1 1.331(5)
C1 C2 1.376(7)
C2 C3 1.374(8)
C3 C4 1.366(7)
C4 C5 1.369(6)
C5 N1 1.357(5)
C5 C6 1.462(6)
C6 N2 1.271(5)
C7 N2 1.478(5)
C7 C9 1.517(6)
C7 C8 1.533(6)
C9 C10 1.366(6)
C9 C14 1.390(6)
C10 C11 1.364(7)
C11 C12 1.372(7)
C12 C13 1.376(7)
C13 C14 1.375(6)
C15 N3 1.335(5)
C15 C16 1.385(7)
C16 C17 1.354(7)
C17 C18 1.382(7)
C18 C19 1.375(6)
C19 N3 1.354(5)
C19 C20 1.462(6)
C20 N4 1.268(5)
C21 N4 1.488(5)
C21 C23 1.517(6)
C21 C22 1.517(6)
C23 C28 1.372(7)
C23 C24 1.384(6)
C24 C25 1.384(6)
C25 C26 1.343(7)
C26 C27 1.368(7)
C27 C28 1.380(7)
C29 N5 1.318(5)
C29 C30 1.371(6)
C30 C31 1.367(6)
C31 C32 1.374(7)
C32 C33 1.389(6)
C33 N5 1.345(5)
C33 C34 1.454(6)
C34 N6 1.261(5)
C35 N6 1.483(5)
C35 C37 1.519(6)
C35 C36 1.524(6)
C37 C38 1.372(7)
C37 C42 1.373(6)
C38 C39 1.381(7)
C39 C40 1.372(8)
C40 C41 1.362(8)
C41 C42 1.392(7)
C43 N7 1.326(5)
C43 C44 1.381(6)
C44 C45 1.372(7)
C45 C46 1.377(8)
C46 C47 1.376(6)
C47 N7 1.335(5)
C47 C48 1.462(6)
C48 N8 1.274(5)
C49 N8 1.481(6)
C49 C50 1.506(7)
C49 C51 1.532(6)
C51 C52 1.379(6)
C51 C56 1.383(6)
C52 C53 1.415(7)
C53 C54 1.368(8)
C54 C55 1.358(7)
C55 C56 1.394(6)
C57 N9 1.319(6)
C57 C58 1.387(7)
C58 C59 1.369(8)
C59 C60 1.365(8)
C60 C61 1.378(6)
C61 N9 1.352(6)
C61 C62 1.475(7)
C62 N10 1.248(5)
C63 N10 1.476(6)
C63 C65 1.507(6)
C63 C64 1.531(7)
C65 C66 1.374(7)
C65 C70 1.380(6)
C66 C67 1.387(7)
C67 C68 1.385(8)
C68 C69 1.347(8)
C69 C70 1.389(7)
C71 N11 1.324(5)
C71 C72 1.373(6)
C72 C73 1.362(6)
C73 C74 1.391(7)
C74 C75 1.388(6)
C75 N11 1.356(5)
C75 C76 1.447(6)
C76 N12 1.271(5)
C77 N12 1.489(5)
C77 C79 1.509(6)
C77 C78 1.534(6)
C79 C84 1.388(6)
C79 C80 1.396(6)
C80 C81 1.381(8)
C81 C82 1.373(8)
C82 C83 1.374(8)
C83 C84 1.391(7)
C1S O1S 1.417(8)
O2S C2S 1.452(13)
C3S O3S 1.517(9)
